data_2106301
loop_
_publ_author_name
'Dugue, J.'
'Villers, J.'
'Vovan, T.'

_publ_section_title
;
 Etude Structurale des Oxysulfures de Chrome(III) et de Terres Rares. II.
 Structure de l'Oxysulfure Ce Cr O S2
;
_journal_name_full 'Acta Crystallographica B (24,1968-38,1982)'
_journal_page_first 1294
_journal_page_last 1297
_journal_volume 36
_journal_year 1980
_chemical_formula_sum 'Ce Cr O S2'
_space_group_IT_number 12
_symmetry_space_group_name_Hall '-B 2'
_symmetry_space_group_name_H-M 'B 1 1 2/m'
_cell_angle_alpha 90
_cell_angle_beta 90
_cell_angle_gamma 90.07
_cell_formula_units_Z 4
_cell_length_a 11.518
_cell_length_b 7.951
_cell_length_c 3.703
_cell_volume 339.119
_citation_journal_id_ASTM ACBCAR
_cod_data_source_file Dugue_ACBCAR_1980_982.cif
_cod_data_source_block Ce1Cr1O1S2
_cod_original_cell_volume 339.1191
_cod_original_sg_symbol_Hall '-C 2y (-x,z,y)'
_cod_original_formula_sum 'Ce1 Cr1 O1 S2'
_cod_database_code 2106301

loop_
_symmetry_equiv_pos_as_xyz
x,y,z
-x,-y,z
-x,-y,-z
x,y,-z
x+1/2,y,z+1/2
-x+1/2,-y,z+1/2
-x+1/2,-y,-z+1/2
x+1/2,y,-z+1/2

loop_
_atom_site_label
_atom_site_type_symbol
_atom_site_fract_x
_atom_site_fract_y
_atom_site_fract_z
_atom_site_occupancy
_atom_site_U_iso_or_equiv
Cr2 Cr+3 0.5 0.5 0 1 0.0
Cr1 Cr+3 0 0 0 1 0.0
Ce1 Ce+3 0.23445 0.20797 0.5 1 0.0
S1 S-2 0.4574 0.1981 0 1 0.0
O1 O-2 0.1652 0.0596 0 1 0.0
S2 S-2 0.135 0.4701 0 1 0.0
